data_7714367
loop_
_publ_author_name
'Ding, Bo'
'Liu, Zhong-Yi'
'Gong, Xin-JIng'
'Tang, Hui-Min'
'Wang, Xiu-Guang'
'Liu, Zheng-Yu'
'Dong, Hui-Ming'
'Liu, Jing'
'Yang, En-Cui'

_publ_section_title
;
 Interlayer interaction force-tuned magnetic responses in
 CoII-tetrazolate-carboxylate system from canted antiferromagnet to
 field-induced metamagnet
;
_journal_name_full 'Dalton Transactions'
_journal_paper_doi 10.1039/D3DT02851H
_journal_year 2023
_chemical_formula_moiety 'C11 H8 Co2 N4 O7, 2(H2 O)'
_chemical_formula_sum 'C11 H12 Co2 N4 O9'
_chemical_formula_weight 462.11
_space_group_crystal_system monoclinic
_space_group_IT_number 15
_space_group_name_Hall '-C 2yc'
_space_group_name_H-M_alt 'C 1 2/c 1'
_atom_sites_solution_hydrogens mixed
_atom_sites_solution_primary direct
_audit_creation_date 2023-10-11
_audit_creation_method
;
Olex2 1.2-beta
(compiled 2018.05.29 svn.r3508 for OlexSys, GUI svn.r5506)
;
_audit_update_record
;
2023-10-16 deposited with the CCDC.	2023-11-01 downloaded from the CCDC.
;
_cell_angle_alpha 90
_cell_angle_beta 103.548(2)
_cell_angle_gamma 90
_cell_formula_units_Z 8
_cell_length_a 22.975(3)
_cell_length_b 10.1639(12)
_cell_length_c 12.9843(16)
_cell_measurement_reflns_used 4442
_cell_measurement_temperature 173(2)
_cell_measurement_theta_max 28.32
_cell_measurement_theta_min 3.23
_cell_volume 2947.7(6)
_computing_cell_refinement 'Bruker SAINT'
_computing_data_collection 'Bruker APEX2'
_computing_data_reduction 'Bruker SAINT'
_computing_molecular_graphics 'Olex2 (Dolomanov et al., 2009)'
_computing_publication_material 'Olex2 (Dolomanov et al., 2009)'
_computing_structure_refinement 'ShelXL (Sheldrick, 2015)'
_computing_structure_solution 'XS (Sheldrick, 2008)'
_diffrn_ambient_temperature 173.15
_diffrn_measured_fraction_theta_full 0.997
_diffrn_measured_fraction_theta_max 0.997
_diffrn_measurement_device_type 'Bruker APEX-II CCD'
_diffrn_measurement_method '\f and \w scans'
_diffrn_radiation_monochromator graphite
_diffrn_radiation_type MoK\a
_diffrn_radiation_wavelength 0.71073
_diffrn_reflns_av_R_equivalents 0.0333
_diffrn_reflns_av_unetI/netI 0.0385
_diffrn_reflns_Laue_measured_fraction_full 0.997
_diffrn_reflns_Laue_measured_fraction_max 0.997
_diffrn_reflns_limit_h_max 27
_diffrn_reflns_limit_h_min -27
_diffrn_reflns_limit_k_max 12
_diffrn_reflns_limit_k_min -8
_diffrn_reflns_limit_l_max 13
_diffrn_reflns_limit_l_min -15
_diffrn_reflns_number 7244
_diffrn_reflns_point_group_measured_fraction_full 0.997
_diffrn_reflns_point_group_measured_fraction_max 0.997
_diffrn_reflns_theta_full 25.008
_diffrn_reflns_theta_max 25.008
_diffrn_reflns_theta_min 1.824
_diffrn_standards_number 0
_exptl_absorpt_coefficient_mu 2.314
_exptl_absorpt_correction_T_max 0.7457
_exptl_absorpt_correction_T_min 0.6135
_exptl_absorpt_correction_type multi-scan
_exptl_absorpt_process_details
'SADABS-2008/1 (Bruker,2008) was used for absorption correction. wR2(int) was 0.1343 before and 0.0488 after correction. The Ratio of minimum to maximum transmission is 0.8227. The \l/2 correction factor is 0.0015.'
_exptl_crystal_colour red
_exptl_crystal_colour_primary red
_exptl_crystal_density_diffrn 2.083
_exptl_crystal_density_method 'not measured'
_exptl_crystal_description block
_exptl_crystal_F_000 1856
_exptl_crystal_size_max 0.17
_exptl_crystal_size_mid 0.16
_exptl_crystal_size_min 0.12
_refine_diff_density_max 0.498
_refine_diff_density_min -0.872
_refine_diff_density_rms 0.095
_refine_ls_extinction_method none
_refine_ls_goodness_of_fit_ref 1.114
_refine_ls_hydrogen_treatment constr
_refine_ls_matrix_type full
_refine_ls_number_parameters 244
_refine_ls_number_reflns 2588
_refine_ls_number_restraints 24
_refine_ls_restrained_S_all 1.121
_refine_ls_R_factor_all 0.0369
_refine_ls_R_factor_gt 0.0333
_refine_ls_shift/su_max 0.001
_refine_ls_shift/su_mean 0.000
_refine_ls_structure_factor_coef Fsqd
_refine_ls_weighting_details 'w=1/[\s^2^(Fo^2^)+(0.0225P)^2^+16.3026P] where P=(Fo^2^+2Fc^2^)/3'
_refine_ls_weighting_scheme calc
_refine_ls_wR_factor_gt 0.0794
_refine_ls_wR_factor_ref 0.0810
_reflns_Friedel_coverage 0.000
_reflns_number_gt 2362
_reflns_number_total 2588
_reflns_threshold_expression 'I > 2\s(I)'
_cod_data_source_file d3dt02851h2.cif
_cod_data_source_block n120316d
_cod_original_cell_volume 2947.6(6)
_cod_database_code 7714367
_shelx_shelxl_version_number 2018/3
_shelx_space_group_comment
;
The symmetry employed for this shelxl refinement is uniquely defined
by the following loop, which should always be used as a source of
symmetry information in preference to the above space-group names.
They are only intended as comments.
;
_shelx_estimated_absorpt_t_max 0.769
_shelx_estimated_absorpt_t_min 0.694
_olex2_refinement_description
;
1. Fixed Uiso
 At 1.2 times of:
  All C(H) groups, All C(H,H,H) groups
 At 1.5 times of:
  All O(H,H) groups
2. Uiso/Uaniso restraints and constraints
Uanis(C10) \\sim Ueq: with sigma of 0.002 and sigma for terminal atoms of 0.005
Uanis(O9) \\sim Ueq, Uanis(O9') \\sim Ueq: with sigma of 0.005 and sigma for
terminal atoms of 0.01
Uanis(O10) \\sim Ueq: with sigma of 0.005 and sigma for terminal atoms of 0.01
Uanis(O9) = Uanis(O9')
3. Others
 Fixed Sof: H9A(0.5) H9B(0.5) O9'(0.25) H9'A(0.25) H9'B(0.25) O10(0.25)
 H10A(0.25) H10B(0.25)
4.a Riding coordinates:
 O7(H7A,H7B), O8(H8A,H8B), O9(H9A,H9B), O9'(H9'A,H9'B), O10(H10A,H10B)
4.b Aromatic/amide H refined with riding coordinates:
 C6(H6), C7(H7), C8(H8)
4.c Idealised Me refined as rotating group:
 C2(H2A,H2B,H2C)
;
_olex2_submission_special_instructions 'No special instructions were received'

loop_
_space_group_symop_operation_xyz
'x, y, z'
'-x, y, -z+1/2'
'x+1/2, y+1/2, z'
'-x+1/2, y+1/2, -z+1/2'
'-x, -y, -z'
'x, -y, z-1/2'
'-x+1/2, -y+1/2, -z'
'x+1/2, -y+1/2, z-1/2'

loop_
_atom_site_label
_atom_site_type_symbol
_atom_site_fract_x
_atom_site_fract_y
_atom_site_fract_z
_atom_site_U_iso_or_equiv
_atom_site_adp_type
_atom_site_occupancy
_atom_site_site_symmetry_order
_atom_site_calc_flag
_atom_site_refinement_flags_posn
_atom_site_refinement_flags_adp
_atom_site_refinement_flags_occupancy
_atom_site_disorder_assembly
_atom_site_disorder_group
Co1 Co 0.22808(2) 0.20688(4) 0.12815(4) 0.00832(14) Uani 1 1 d . . . . .
Co2 Co 0.17374(2) 0.50010(4) 0.22345(4) 0.00880(14) Uani 1 1 d . . . . .
O1 O 0.37155(11) 0.1728(2) 0.29028(19) 0.0125(5) Uani 1 1 d . . . . .
O2 O 0.29678(11) 0.3104(2) 0.21873(19) 0.0122(5) Uani 1 1 d . . . . .
O3 O 0.29579(11) 0.5640(2) 0.11305(19) 0.0109(5) Uani 1 1 d . . . . .
O4 O 0.26179(10) 0.5587(2) 0.26220(19) 0.0102(5) Uani 1 1 d . . . . .
O5 O 0.32684(10) 0.7944(2) 0.27991(19) 0.0113(5) Uani 1 1 d . . . . .
O6 O 0.41758(11) 0.8740(2) 0.3063(2) 0.0168(6) Uani 1 1 d . . . . .
O7 O 0.16093(11) 0.1148(2) 0.01394(19) 0.0127(5) Uani 1 1 d . . . . .
H7A H 0.176943 0.066512 -0.028959 0.019 Uiso 1 1 d R . . . .
H7B H 0.139713 0.174202 -0.028539 0.019 Uiso 1 1 d R . . . .
N1 N 0.17130(13) 0.4812(3) 0.0580(2) 0.0103(6) Uani 1 1 d . . . . .
N2 N 0.20408(12) 0.3804(3) 0.0358(2) 0.0085(6) Uani 1 1 d . . . . .
N3 N 0.20989(13) 0.3912(3) -0.0614(2) 0.0095(6) Uani 1 1 d . . . . .
N4 N 0.18071(13) 0.4986(3) -0.1064(2) 0.0109(6) Uani 1 1 d . . . . .
C1 C 0.15749(16) 0.5532(3) -0.0308(3) 0.0109(7) Uani 1 1 d . . . . .
C2 C 0.12185(18) 0.6771(4) -0.0435(3) 0.0189(8) Uani 1 1 d . . . . .
H2A H 0.105540 0.690633 0.018968 0.023 Uiso 1 1 calc GR . . . .
H2B H 0.088912 0.670731 -0.106794 0.023 Uiso 1 1 calc GR . . . .
H2C H 0.147669 0.751489 -0.051149 0.023 Uiso 1 1 calc GR . . . .
C3 C 0.39018(16) 0.4035(3) 0.2943(3) 0.0119(7) Uani 1 1 d . . . . .
C4 C 0.36738(16) 0.5314(3) 0.2734(3) 0.0093(7) Uani 1 1 d . . . . .
C5 C 0.40648(16) 0.6384(3) 0.3058(3) 0.0111(7) Uani 1 1 d . . . . .
C6 C 0.46634(16) 0.6173(3) 0.3538(3) 0.0130(7) Uani 1 1 d . . . . .
H6 H 0.492284 0.690346 0.373962 0.016 Uiso 1 1 calc R . . . .
C7 C 0.48869(17) 0.4908(3) 0.3727(3) 0.0138(7) Uani 1 1 d . . . . .
H7 H 0.529775 0.476933 0.405204 0.017 Uiso 1 1 calc R . . . .
C8 C 0.45053(16) 0.3848(3) 0.3436(3) 0.0121(7) Uani 1 1 d . . . . .
H8 H 0.465620 0.297898 0.357335 0.015 Uiso 1 1 calc R . . . .
C9 C 0.34979(16) 0.2864(3) 0.2647(3) 0.0103(7) Uani 1 1 d . . . . .
C10 C 0.30358(15) 0.5522(3) 0.2091(3) 0.0098(7) Uani 1 1 d . U . . .
C11 C 0.38360(16) 0.7766(3) 0.2965(3) 0.0110(7) Uani 1 1 d . . . . .
O8 O 0.42845(13) 0.7902(3) 0.5722(3) 0.0405(9) Uani 1 1 d . . . . .
H8A H 0.450141 0.849071 0.550066 0.061 Uiso 1 1 d R . . . .
H8B H 0.431391 0.809921 0.638426 0.061 Uiso 1 1 d R . . . .
O9 O 0.500000 0.0561(6) 0.250000 0.0693(17) Uani 1 2 d S TU P A 1
H9A H 0.468960 0.030518 0.272360 0.104 Uiso 0.5 1 d R . . A 1
H9B H 0.513310 0.124478 0.288660 0.104 Uiso 0.5 1 d R . . A 1
O9' O 0.5220(8) 0.9993(16) 0.3275(17) 0.0693(17) Uani 0.25 1 d . U . B 2
H9'A H 0.545114 0.970556 0.288205 0.104 Uiso 0.25 1 d R . . B 2
H9'B H 0.492294 0.944996 0.323865 0.104 Uiso 0.25 1 d R . . B 2
O10 O 0.5009(9) 0.0316(14) 0.4823(14) 0.047(4) Uani 0.25 1 d . U . C -1
H10A H 0.500737 -0.052149 0.496145 0.070 Uiso 0.25 1 d R . . C -1
H10B H 0.470227 0.042911 0.429325 0.070 Uiso 0.25 1 d R . . C -1

loop_
_atom_site_aniso_label
_atom_site_aniso_U_11
_atom_site_aniso_U_22
_atom_site_aniso_U_33
_atom_site_aniso_U_23
_atom_site_aniso_U_13
_atom_site_aniso_U_12
Co1 0.0132(3) 0.0051(2) 0.0072(2) 0.00018(17) 0.00347(19) -0.00003(18)
Co2 0.0135(3) 0.0048(2) 0.0086(3) -0.00068(17) 0.00368(19) -0.00007(17)
O1 0.0174(13) 0.0068(11) 0.0137(13) 0.0014(9) 0.0045(11) 0.0011(10)
O2 0.0142(13) 0.0082(11) 0.0132(13) -0.0013(9) 0.0014(11) -0.0001(10)
O3 0.0170(13) 0.0090(11) 0.0072(13) -0.0004(9) 0.0041(10) -0.0002(10)
O4 0.0131(13) 0.0076(11) 0.0104(13) -0.0017(9) 0.0037(10) -0.0007(9)
O5 0.0164(14) 0.0073(11) 0.0113(13) 0.0003(9) 0.0054(11) 0.0031(10)
O6 0.0201(14) 0.0080(12) 0.0243(15) -0.0005(10) 0.0094(12) -0.0036(10)
O7 0.0175(13) 0.0110(12) 0.0103(13) -0.0019(9) 0.0041(11) 0.0014(10)
N1 0.0126(15) 0.0069(13) 0.0119(16) -0.0022(11) 0.0040(12) -0.0002(11)
N2 0.0113(15) 0.0068(13) 0.0086(16) -0.0008(11) 0.0044(12) -0.0019(11)
N3 0.0130(15) 0.0060(13) 0.0103(16) -0.0003(11) 0.0043(12) -0.0005(11)
N4 0.0152(15) 0.0072(13) 0.0113(16) 0.0017(11) 0.0048(12) 0.0018(11)
C1 0.0151(18) 0.0078(15) 0.0105(18) -0.0007(13) 0.0041(15) -0.0016(14)
C2 0.026(2) 0.0156(18) 0.017(2) 0.0040(15) 0.0092(17) 0.0091(16)
C3 0.0181(19) 0.0094(16) 0.0101(18) -0.0001(13) 0.0070(15) -0.0003(14)
C4 0.0147(18) 0.0090(16) 0.0054(17) -0.0016(13) 0.0045(14) 0.0008(13)
C5 0.0170(19) 0.0076(16) 0.0105(18) -0.0009(13) 0.0067(15) 0.0006(14)
C6 0.0136(18) 0.0127(17) 0.0137(19) -0.0004(14) 0.0053(15) -0.0030(14)
C7 0.0162(19) 0.0149(17) 0.0108(19) 0.0013(14) 0.0043(15) 0.0018(15)
C8 0.0160(19) 0.0095(16) 0.0115(19) 0.0028(13) 0.0045(15) 0.0038(14)
C9 0.0151(19) 0.0104(17) 0.0071(17) -0.0004(13) 0.0057(15) 0.0023(14)
C10 0.0128(14) 0.0043(12) 0.0125(15) -0.0010(11) 0.0034(12) 0.0005(11)
C11 0.0167(19) 0.0107(17) 0.0067(18) 0.0005(13) 0.0047(15) 0.0006(14)
O8 0.0256(17) 0.0224(16) 0.063(2) -0.0013(15) -0.0107(16) 0.0022(13)
O9 0.062(4) 0.047(3) 0.105(5) 0.000 0.031(3) 0.000
O9' 0.062(4) 0.047(3) 0.105(5) 0.000 0.031(3) 0.000
O10 0.047(6) 0.047(8) 0.048(8) -0.007(6) 0.016(6) -0.015(7)

loop_
_atom_type_symbol
_atom_type_description
_atom_type_scat_dispersion_real
_atom_type_scat_dispersion_imag
_atom_type_scat_source
C C 0.0033 0.0016 'International Tables Vol C Tables 4.2.6.8 and 6.1.1.4'
H H 0.0000 0.0000 'International Tables Vol C Tables 4.2.6.8 and 6.1.1.4'
Co Co 0.3494 0.9721 'International Tables Vol C Tables 4.2.6.8 and 6.1.1.4'
N N 0.0061 0.0033 'International Tables Vol C Tables 4.2.6.8 and 6.1.1.4'
O O 0.0106 0.0060 'International Tables Vol C Tables 4.2.6.8 and 6.1.1.4'

loop_
_geom_angle_atom_site_label_1
_geom_angle_atom_site_label_2
_geom_angle_atom_site_label_3
_geom_angle
_geom_angle_site_symmetry_1
_geom_angle_site_symmetry_3
_geom_angle_publ_flag
O2 Co1 O4 91.84(9) . 4_545 ?
O2 Co1 O5 86.62(9) . 4_545 ?
O2 Co1 O7 170.79(10) . . ?
O2 Co1 N2 87.74(10) . . ?
O2 Co1 N3 88.53(10) . 7 ?
O4 Co1 O5 84.43(9) 4_545 4_545 ?
O4 Co1 O7 96.22(9) 4_545 . ?
O4 Co1 N2 166.40(10) 4_545 . ?
O4 Co1 N3 87.70(10) 4_545 7 ?
O5 Co1 N2 81.97(10) 4_545 . ?
O7 Co1 O5 98.57(9) . 4_545 ?
O7 Co1 N2 85.47(10) . . ?
N3 Co1 O5 170.61(10) 7 4_545 ?
N3 Co1 O7 87.34(10) 7 . ?
N3 Co1 N2 105.88(11) 7 . ?
O1 Co2 O4 103.08(9) 4 . ?
O1 Co2 O5 149.68(10) 4 4_545 ?
O1 Co2 N1 95.57(10) 4 . ?
O1 Co2 N4 89.90(10) 4 6_566 ?
O4 Co2 O5 107.21(9) . 4_545 ?
O4 Co2 N1 93.69(10) . . ?
O4 Co2 N4 85.16(10) . 6_566 ?
O5 Co2 N1 83.75(10) 4_545 . ?
O5 Co2 N4 91.47(10) 4_545 6_566 ?
N1 Co2 N4 174.53(11) . 6_566 ?
C9 O1 Co2 127.0(2) . 4_545 ?
C9 O2 Co1 135.7(2) . . ?
Co1 O4 Co2 109.16(11) 4 . ?
C10 O4 Co1 115.2(2) . 4 ?
C10 O4 Co2 131.1(2) . . ?
Co2 O5 Co1 115.37(10) 4 4 ?
C11 O5 Co1 124.1(2) . 4 ?
C11 O5 Co2 98.4(2) . 4 ?
Co1 O7 H7A 110.4 . . ?
Co1 O7 H7B 110.1 . . ?
H7A O7 H7B 103.7 . . ?
N2 N1 Co2 113.5(2) . . ?
C1 N1 Co2 139.3(2) . . ?
C1 N1 N2 105.3(3) . . ?
N1 N2 Co1 126.5(2) . . ?
N3 N2 Co1 122.8(2) . . ?
N3 N2 N1 109.4(3) . . ?
N2 N3 Co1 126.6(2) . 7 ?
N2 N3 N4 109.6(3) . . ?
N4 N3 Co1 121.9(2) . 7 ?
N3 N4 Co2 110.9(2) . 6_565 ?
N3 N4 C1 105.1(3) . . ?
C1 N4 Co2 142.4(2) . 6_565 ?
N1 C1 N4 110.4(3) . . ?
N1 C1 C2 124.8(3) . . ?
N4 C1 C2 124.8(3) . . ?
C1 C2 H2A 109.5 . . ?
C1 C2 H2B 109.5 . . ?
C1 C2 H2C 109.5 . . ?
H2A C2 H2B 109.5 . . ?
H2A C2 H2C 109.5 . . ?
H2B C2 H2C 109.5 . . ?
C4 C3 C9 120.2(3) . . ?
C8 C3 C4 120.0(3) . . ?
C8 C3 C9 119.8(3) . . ?
C3 C4 C5 118.3(3) . . ?
C3 C4 C10 120.1(3) . . ?
C5 C4 C10 121.4(3) . . ?
C4 C5 C11 120.8(3) . . ?
C6 C5 C4 120.6(3) . . ?
C6 C5 C11 118.4(3) . . ?
C5 C6 H6 119.6 . . ?
C7 C6 C5 120.7(3) . . ?
C7 C6 H6 119.6 . . ?
C6 C7 H7 120.3 . . ?
C6 C7 C8 119.3(3) . . ?
C8 C7 H7 120.3 . . ?
C3 C8 H8 119.5 . . ?
C7 C8 C3 121.0(3) . . ?
C7 C8 H8 119.5 . . ?
O1 C9 C3 118.1(3) . . ?
O2 C9 O1 125.6(3) . . ?
O2 C9 C3 116.3(3) . . ?
O3 C10 O4 125.6(3) . . ?
O3 C10 C4 117.7(3) . . ?
O4 C10 C4 116.7(3) . . ?
O5 C11 C5 118.0(3) . . ?
O6 C11 O5 119.4(3) . . ?
O6 C11 C5 122.5(3) . . ?
H8A O8 H8B 104.5 . . ?
H9A O9 H9A 145.3 . 2_655 ?
H9A O9 H9B 104.5 2_655 2_655 ?
H9A O9 H9B 103.1 . 2_655 ?
H9A O9 H9B 104.5 . . ?
H9B O9 H9A 103.1 . 2_655 ?
H9B O9 H9B 73.9 . 2_655 ?
H9'A O9' H9'B 109.5 . . ?
H10A O10 H10B 104.5 . . ?

loop_
_geom_bond_atom_site_label_1
_geom_bond_atom_site_label_2
_geom_bond_distance
_geom_bond_site_symmetry_2
_geom_bond_publ_flag
Co1 O2 2.028(2) . ?
Co1 O4 2.048(2) 4_545 ?
Co1 O5 2.125(2) 4_545 ?
Co1 O7 2.094(2) . ?
Co1 N2 2.131(3) . ?
Co1 N3 2.087(3) 7 ?
Co2 O1 2.027(2) 4 ?
Co2 O4 2.055(2) . ?
Co2 O5 2.091(2) 4_545 ?
Co2 N1 2.145(3) . ?
Co2 N4 2.177(3) 6_566 ?
O1 C9 1.272(4) . ?
O2 C9 1.248(4) . ?
O3 C10 1.223(4) . ?
O4 C10 1.308(4) . ?
O5 C11 1.284(4) . ?
O6 C11 1.249(4) . ?
O7 H7A 0.8844 . ?
O7 H7B 0.8836 . ?
N1 N2 1.342(4) . ?
N1 C1 1.339(5) . ?
N2 N3 1.304(4) . ?
N3 N4 1.341(4) . ?
N4 C1 1.342(4) . ?
C1 C2 1.490(5) . ?
C2 H2A 0.9800 . ?
C2 H2B 0.9800 . ?
C2 H2C 0.9800 . ?
C3 C4 1.404(5) . ?
C3 C8 1.397(5) . ?
C3 C9 1.503(5) . ?
C4 C5 1.410(5) . ?
C4 C10 1.522(5) . ?
C5 C6 1.387(5) . ?
C5 C11 1.495(5) . ?
C6 H6 0.9500 . ?
C6 C7 1.384(5) . ?
C7 H7 0.9500 . ?
C7 C8 1.385(5) . ?
C8 H8 0.9500 . ?
O8 H8A 0.8695 . ?
O8 H8B 0.8698 . ?
O9 H9A 0.8702 . ?
O9 H9A 0.8702 2_655 ?
O9 H9B 0.8701 2_655 ?
O9 H9B 0.8701 . ?
O9' H9'A 0.8699 . ?
O9' H9'B 0.8700 . ?
O10 H10A 0.8700 . ?
O10 H10B 0.8698 . ?

loop_
_geom_torsion_atom_site_label_1
_geom_torsion_atom_site_label_2
_geom_torsion_atom_site_label_3
_geom_torsion_atom_site_label_4
_geom_torsion
_geom_torsion_site_symmetry_1
_geom_torsion_site_symmetry_2
_geom_torsion_site_symmetry_3
_geom_torsion_site_symmetry_4
_geom_torsion_publ_flag
Co1 O2 C9 O1 -20.7(5) . . . . ?
Co1 O2 C9 C3 161.2(2) . . . . ?
Co1 O4 C10 O3 -118.8(3) 4 . . . ?
Co1 O4 C10 C4 59.6(3) 4 . . . ?
Co1 O5 C11 O6 -127.4(3) 4 . . . ?
Co1 O5 C11 C5 51.1(4) 4 . . . ?
Co1 N2 N3 Co1 -27.8(4) . . . 7 ?
Co1 N2 N3 N4 167.8(2) . . . . ?
Co1 N3 N4 Co2 26.1(3) 7 . . 6_565 ?
Co1 N3 N4 C1 -164.6(2) 7 . . . ?
Co2 O1 C9 O2 -5.8(5) 4_545 . . . ?
Co2 O1 C9 C3 172.3(2) 4_545 . . . ?
Co2 O4 C10 O3 34.5(5) . . . . ?
Co2 O4 C10 C4 -147.1(2) . . . . ?
Co2 O5 C11 O6 1.1(3) 4 . . . ?
Co2 O5 C11 C5 179.6(3) 4 . . . ?
Co2 N1 N2 Co1 24.7(3) . . . . ?
Co2 N1 N2 N3 -167.5(2) . . . . ?
Co2 N1 C1 N4 162.8(3) . . . . ?
Co2 N1 C1 C2 -16.6(6) . . . . ?
Co2 N4 C1 N1 162.8(3) 6_565 . . . ?
Co2 N4 C1 C2 -17.7(6) 6_565 . . . ?
N1 N2 N3 Co1 163.9(2) . . . 7 ?
N1 N2 N3 N4 -0.5(4) . . . . ?
N2 N1 C1 N4 0.3(4) . . . . ?
N2 N1 C1 C2 -179.2(3) . . . . ?
N2 N3 N4 Co2 -168.6(2) . . . 6_565 ?
N2 N3 N4 C1 0.7(4) . . . . ?
N3 N4 C1 N1 -0.6(4) . . . . ?
N3 N4 C1 C2 178.8(3) . . . . ?
C1 N1 N2 Co1 -167.6(2) . . . . ?
C1 N1 N2 N3 0.1(3) . . . . ?
C3 C4 C5 C6 2.2(5) . . . . ?
C3 C4 C5 C11 -173.4(3) . . . . ?
C3 C4 C10 O3 -91.0(4) . . . . ?
C3 C4 C10 O4 90.5(4) . . . . ?
C4 C3 C8 C7 0.1(5) . . . . ?
C4 C3 C9 O1 -176.2(3) . . . . ?
C4 C3 C9 O2 2.1(5) . . . . ?
C4 C5 C6 C7 -1.2(5) . . . . ?
C4 C5 C11 O5 14.5(5) . . . . ?
C4 C5 C11 O6 -167.0(3) . . . . ?
C5 C4 C10 O3 83.7(4) . . . . ?
C5 C4 C10 O4 -94.9(4) . . . . ?
C5 C6 C7 C8 -0.3(5) . . . . ?
C6 C5 C11 O5 -161.1(3) . . . . ?
C6 C5 C11 O6 17.4(5) . . . . ?
C6 C7 C8 C3 0.9(5) . . . . ?
C8 C3 C4 C5 -1.6(5) . . . . ?
C8 C3 C4 C10 173.2(3) . . . . ?
C8 C3 C9 O1 3.3(5) . . . . ?
C8 C3 C9 O2 -178.4(3) . . . . ?
C9 C3 C4 C5 177.9(3) . . . . ?
C9 C3 C4 C10 -7.2(5) . . . . ?
C9 C3 C8 C7 -179.4(3) . . . . ?
C10 C4 C5 C6 -172.6(3) . . . . ?
C10 C4 C5 C11 11.8(5) . . . . ?
C11 C5 C6 C7 174.5(3) . . . . ?
